data_9004080
loop_
_publ_author_name
'Kocman, V.'
'Nuffield, E. W.'

_publ_section_title
;
 The crystal structure of antimonian hauchecornite from Westphalia
;
_journal_name_full 'The Canadian Mineralogist'
_journal_page_first 269
_journal_page_last 274
_journal_volume 12
_journal_year 1974
_chemical_compound_source Westphalia
_chemical_formula_sum 'Bi1.3 Ni9 S8 Sb0.7'
_chemical_name_mineral Hauchecornite
_space_group_IT_number 123
_symmetry_space_group_name_Hall '-P 4 2'
_symmetry_space_group_name_H-M 'P 4/m m m'
_cell_angle_alpha 90
_cell_angle_beta 90
_cell_angle_gamma 90
_cell_length_a 7.300
_cell_length_b 7.300
_cell_length_c 5.402
_cell_formula_units_Z 1
_cell_volume 287.873
_database_code_amcsd 0005099
_exptl_crystal_density_diffrn 6.585
_cod_original_formula_sum 'Bi1.3 Sb.7 Ni9 S8'
_cod_database_code 9004080

loop_
_space_group_symop_operation_xyz
x,y,z
-y,-x,z
y,x,-z
y,-x,-z
-y,x,z
x,-y,z
-x,y,-z
x,y,-z
-x,-y,z
y,x,z
-y,-x,-z
-y,x,-z
y,-x,z
-x,y,z
x,-y,-z
-x,-y,-z

loop_
_atom_site_aniso_label
_atom_site_aniso_U_11
_atom_site_aniso_U_22
_atom_site_aniso_U_33
_atom_site_aniso_U_12
_atom_site_aniso_U_13
_atom_site_aniso_U_23
Bi 0.01404 0.01404 0.00414 0.00000 0.00000 0.00000
SbM 0.01215 0.01215 0.00857 0.00000 0.00000 0.00000
BiM 0.01215 0.01215 0.00857 0.00000 0.00000 0.00000
Ni1 0.00783 0.00783 0.00665 0.00000 0.00000 0.00000
Ni2 0.02268 0.01404 0.00754 0.00000 0.00280 0.00000
S1 0.00729 0.01026 0.00340 0.00000 0.00000 0.00000
S2 0.00081 0.00891 0.00488 0.00054 0.00000 0.00000

loop_
_atom_site_label
_atom_site_fract_x
_atom_site_fract_y
_atom_site_fract_z
_atom_site_occupancy
Bi 0.00000 0.00000 0.00000 1.00000
SbM 0.50000 0.50000 0.50000 0.70000
BiM 0.50000 0.50000 0.50000 0.30000
Ni1 0.00000 0.00000 0.50000 1.00000
Ni2 0.18076 0.50000 0.25249 1.00000
S1 0.31274 0.00000 0.50000 1.00000
S2 0.26961 0.26961 0.00000 1.00000

loop_
_cod_related_entry_id
_cod_related_entry_database
_cod_related_entry_code
1 AMCSD 0005099
